data_4024684
loop_
_publ_author_name
'Yu-Long Zhao'
'Li Chen'
'Shao-Chun Yang'
'Cui Tian'
'Qun Liu'

_publ_section_title
;
A Synthetic Strategy for Polyfunctionalized Bicyclo[3.3.1]nonanes Based on
a Tandem Three-Component [3 + 2] Cycloaddition of \a-Cinnamoyl
Ketene-S,S-acetals with Oxalyl Chloride
;
_journal_name_full 'Journal of Organic Chemistry'
_journal_page_first 5622
_journal_page_last 5625
_journal_paper_doi 10.1021/jo900764s
_journal_volume 74
_journal_year 2009
_chemical_formula_sum 'C34 H38 O4 S4'
_chemical_formula_weight 638.88
_chemical_name_systematic
; 
 ? 
;
_space_group_IT_number 14
_symmetry_cell_setting monoclinic
_symmetry_space_group_name_Hall '-P 2yn'
_symmetry_space_group_name_H-M 'P 1 21/n 1'
_atom_sites_solution_hydrogens geom
_atom_sites_solution_primary direct
_atom_sites_solution_secondary difmap
_audit_creation_method SHELXL-97
_cell_angle_alpha 90.00
_cell_angle_beta 97.238(4)
_cell_angle_gamma 90.00
_cell_formula_units_Z 4
_cell_length_a 17.519(4)
_cell_length_b 9.4020(19)
_cell_length_c 20.893(4)
_cell_measurement_reflns_used 6019
_cell_measurement_temperature 293(2)
_cell_measurement_theta_max 25.02
_cell_measurement_theta_min 1.51
_cell_volume 3414.0(12)
_computing_cell_refinement 'Bruker SMART'
_computing_data_collection 'Bruker SMART'
_computing_data_reduction 'Bruker SAINT'
_computing_molecular_graphics 'Bruker SHELXTL'
_computing_publication_material 'Bruker SHELXTL'
_computing_structure_refinement 'Bruker SHELXTL'
_computing_structure_solution 'Bruker SHELXTL'
_diffrn_ambient_temperature 293(2)
_diffrn_measured_fraction_theta_full 0.998
_diffrn_measured_fraction_theta_max 0.998
_diffrn_measurement_device_type 'CCD area detector'
_diffrn_measurement_method 'phi and omega scans'
_diffrn_radiation_monochromator graphite
_diffrn_radiation_source 'fine-focus sealed tube'
_diffrn_radiation_type MoK\a
_diffrn_radiation_wavelength 0.71073
_diffrn_reflns_av_R_equivalents 0.0519
_diffrn_reflns_av_sigmaI/netI 0.0632
_diffrn_reflns_limit_h_max 20
_diffrn_reflns_limit_h_min -10
_diffrn_reflns_limit_k_max 11
_diffrn_reflns_limit_k_min -10
_diffrn_reflns_limit_l_max 24
_diffrn_reflns_limit_l_min -24
_diffrn_reflns_number 17246
_diffrn_reflns_theta_full 25.02
_diffrn_reflns_theta_max 25.02
_diffrn_reflns_theta_min 1.62
_exptl_absorpt_coefficient_mu 0.313
_exptl_absorpt_correction_T_max 0.960
_exptl_absorpt_correction_T_min 0.945
_exptl_absorpt_correction_type empirical
_exptl_crystal_colour yellow
_exptl_crystal_density_diffrn 1.243
_exptl_crystal_density_meas ?
_exptl_crystal_density_method 'not measured'
_exptl_crystal_description block
_exptl_crystal_F_000 1352
_exptl_crystal_size_max 0.19
_exptl_crystal_size_mid 0.15
_exptl_crystal_size_min 0.13
_refine_diff_density_max 1.092
_refine_diff_density_min -0.917
_refine_diff_density_rms 0.093
_refine_ls_extinction_method none
_refine_ls_goodness_of_fit_ref 1.027
_refine_ls_hydrogen_treatment constr
_refine_ls_matrix_type full
_refine_ls_number_parameters 367
_refine_ls_number_reflns 6019
_refine_ls_number_restraints 2
_refine_ls_restrained_S_all 1.030
_refine_ls_R_factor_all 0.1583
_refine_ls_R_factor_gt 0.1054
_refine_ls_shift/su_max 0.072
_refine_ls_shift/su_mean 0.002
_refine_ls_structure_factor_coef Fsqd
_refine_ls_weighting_details 'calc w=1/[\s^2^(Fo^2^)+(0.2272P)^2^+2.4027P] where P=(Fo^2^+2Fc^2^)/3'
_refine_ls_weighting_scheme calc
_refine_ls_wR_factor_gt 0.3049
_refine_ls_wR_factor_ref 0.3612
_reflns_number_gt 3466
_reflns_number_total 6019
_reflns_threshold_expression >2sigma(I)
_cod_data_source_file jo900764s_si_002.cif
_cod_data_source_block ds
_cod_depositor_comments
;
The following automatic conversions were performed:
'_symmetry_cell_setting' value 'Monoclinic' changed to 'monoclinic'
according to '/home/saulius/struct/CIF-dictionaries/cif_core.dic'
dictionary named 'cif_core.dic' version 2.4.1 from 2010-06-29.

Automatic conversion script
Id: cif_fix_enum 1527 2010-12-29 10:47:43Z saulius 

The following automatic conversions were performed:

'_exptl_crystal_density_meas' value 'none' was changed to '?' - the
value is perceived as not measured.

Automatic conversion script
Id: cif_fix_values 3008 2015-01-20 13:52:24Z robertas 
;
_cod_original_sg_symbol_H-M 'P2(1)/n  '
_cod_database_code 4024684

loop_
_symmetry_equiv_pos_as_xyz
'x, y, z'
'-x+1/2, y+1/2, -z+1/2'
'-x, -y, -z'
'x-1/2, -y-1/2, z-1/2'

loop_
_atom_site_label
_atom_site_type_symbol
_atom_site_fract_x
_atom_site_fract_y
_atom_site_fract_z
_atom_site_U_iso_or_equiv
_atom_site_adp_type
_atom_site_occupancy
_atom_site_symmetry_multiplicity
_atom_site_calc_flag
_atom_site_refinement_flags
_atom_site_disorder_assembly
_atom_site_disorder_group
S1 S 0.39904(12) 0.63899(17) 0.16389(9) 0.0669(6) Uani 1 1 d . . .
S2 S 0.62730(11) 0.3418(2) 0.17526(9) 0.0698(6) Uani 1 1 d . . .
S3 S 0.26767(12) 0.45615(19) 0.19815(10) 0.0721(6) Uani 1 1 d . . .
S4 S 0.5336(3) 0.0407(4) 0.38625(14) 0.1636(18) Uani 1 1 d D . .
O1 O 0.4569(3) 0.4854(5) 0.0644(2) 0.0690(13) Uani 1 1 d . . .
O2 O 0.4190(3) 0.0211(5) 0.2372(2) 0.0724(14) Uani 1 1 d . . .
O3 O 0.6142(3) 0.2211(6) 0.2921(2) 0.0882(17) Uani 1 1 d . . .
O4 O 0.5651(5) -0.1097(7) 0.3027(7) 0.201(6) Uani 1 1 d . . .
C1 C 0.4564(8) 0.5501(11) 0.2873(5) 0.127(4) Uani 1 1 d . . .
H1A H 0.4598 0.5679 0.3328 0.190 Uiso 1 1 calc R . .
H1B H 0.5071 0.5512 0.2743 0.190 Uiso 1 1 calc R . .
H1C H 0.4332 0.4587 0.2778 0.190 Uiso 1 1 calc R . .
C2 C 0.4080(6) 0.6634(8) 0.2512(4) 0.088(3) Uani 1 1 d . . .
H2A H 0.4309 0.7557 0.2620 0.106 Uiso 1 1 calc R . .
H2B H 0.3572 0.6626 0.2649 0.106 Uiso 1 1 calc R . .
C3 C 0.7303(9) 0.4754(19) 0.1150(8) 0.195(5) Uani 1 1 d . . .
H3A H 0.7470 0.5142 0.0766 0.292 Uiso 1 1 calc R . .
H3B H 0.7653 0.4018 0.1318 0.292 Uiso 1 1 calc R . .
H3C H 0.7295 0.5492 0.1466 0.292 Uiso 1 1 calc R . .
C4 C 0.6489(8) 0.4125(13) 0.0989(5) 0.126(3) Uani 1 1 d . . .
H4A H 0.6482 0.3379 0.0668 0.151 Uiso 1 1 calc R . .
H4B H 0.6122 0.4855 0.0830 0.151 Uiso 1 1 calc R . .
C5 C 0.1959(9) 0.6356(14) 0.1072(8) 0.156(5) Uani 1 1 d . . .
H5A H 0.1686 0.7236 0.0990 0.234 Uiso 1 1 calc R . .
H5B H 0.1636 0.5580 0.0907 0.234 Uiso 1 1 calc R . .
H5C H 0.2416 0.6368 0.0863 0.234 Uiso 1 1 calc R . .
C6 C 0.2164(6) 0.6182(11) 0.1751(6) 0.110(3) Uani 1 1 d . . .
H6A H 0.1699 0.6206 0.1958 0.132 Uiso 1 1 calc R . .
H6B H 0.2481 0.6983 0.1913 0.132 Uiso 1 1 calc R . .
C7 C 0.3505(4) 0.4732(6) 0.1578(3) 0.0481(14) Uani 1 1 d . . .
C8 C 0.3762(3) 0.3610(6) 0.1271(3) 0.0426(13) Uani 1 1 d . . .
C9 C 0.3380(3) 0.2135(6) 0.1291(3) 0.0454(13) Uani 1 1 d . . .
H9A H 0.3195 0.2065 0.1713 0.054 Uiso 1 1 calc R . .
C10 C 0.3994(3) 0.0936(6) 0.1274(3) 0.0477(14) Uani 1 1 d . . .
H10A H 0.3719 0.0034 0.1191 0.057 Uiso 1 1 calc R . .
C11 C 0.4538(4) 0.1106(6) 0.0767(3) 0.0502(15) Uani 1 1 d . . .
H11A H 0.4910 0.0324 0.0829 0.060 Uiso 1 1 calc R . .
C12 C 0.4441(3) 0.3759(6) 0.0911(3) 0.0463(14) Uani 1 1 d . . .
C13 C 0.4990(3) 0.2501(7) 0.0925(3) 0.0519(15) Uani 1 1 d . . .
H13A H 0.5346 0.2651 0.0605 0.062 Uiso 1 1 calc R . .
C14 C 0.5444(4) 0.2410(7) 0.1593(3) 0.0530(15) Uani 1 1 d . . .
C15 C 0.5200(4) 0.1579(6) 0.2057(3) 0.0500(14) Uani 1 1 d . . .
C16 C 0.4453(4) 0.0845(6) 0.1944(3) 0.0527(15) Uani 1 1 d . . .
C17 C 0.2687(3) 0.1872(6) 0.0794(3) 0.0458(13) Uani 1 1 d . . .
C18 C 0.2191(4) 0.0792(7) 0.0897(3) 0.0651(18) Uani 1 1 d . . .
H18A H 0.2269 0.0291 0.1284 0.078 Uiso 1 1 calc R . .
C19 C 0.1581(5) 0.0429(8) 0.0446(4) 0.075(2) Uani 1 1 d . . .
H19A H 0.1258 -0.0316 0.0529 0.090 Uiso 1 1 calc R . .
C20 C 0.1444(4) 0.1164(8) -0.0134(3) 0.069(2) Uani 1 1 d . . .
C21 C 0.1925(4) 0.2275(7) -0.0235(3) 0.0625(17) Uani 1 1 d . . .
H21A H 0.1842 0.2788 -0.0618 0.075 Uiso 1 1 calc R . .
C22 C 0.2530(4) 0.2641(6) 0.0226(3) 0.0538(15) Uani 1 1 d . . .
H22A H 0.2837 0.3417 0.0154 0.065 Uiso 1 1 calc R . .
C23 C 0.0803(6) 0.0720(10) -0.0657(5) 0.105(3) Uani 1 1 d . . .
H23A H 0.0793 0.1352 -0.1019 0.158 Uiso 1 1 calc R . .
H23B H 0.0318 0.0762 -0.0489 0.158 Uiso 1 1 calc R . .
H23C H 0.0894 -0.0235 -0.0792 0.158 Uiso 1 1 calc R . .
C24 C 0.4148(4) 0.1016(7) 0.0071(3) 0.0575(16) Uani 1 1 d . . .
C25 C 0.3654(4) -0.0093(9) -0.0107(3) 0.070(2) Uani 1 1 d . . .
H25A H 0.3574 -0.0796 0.0190 0.084 Uiso 1 1 calc R . .
C26 C 0.3268(5) -0.0165(10) -0.0745(4) 0.085(3) Uani 1 1 d . . .
H26A H 0.2922 -0.0901 -0.0856 0.102 Uiso 1 1 calc R . .
C27 C 0.3393(6) 0.0821(11) -0.1200(4) 0.090(3) Uani 1 1 d . . .
C28 C 0.3931(5) 0.1889(10) -0.1029(3) 0.079(2) Uani 1 1 d . . .
H28A H 0.4053 0.2532 -0.1339 0.095 Uiso 1 1 calc R . .
C29 C 0.4283(4) 0.1997(8) -0.0406(3) 0.0649(18) Uani 1 1 d . . .
H29A H 0.4622 0.2745 -0.0297 0.078 Uiso 1 1 calc R . .
C30 C 0.2947(6) 0.0762(15) -0.1866(4) 0.129(4) Uani 1 1 d . . .
H30A H 0.2605 -0.0040 -0.1895 0.194 Uiso 1 1 calc R . .
H30B H 0.3299 0.0667 -0.2181 0.194 Uiso 1 1 calc R . .
H30C H 0.2654 0.1620 -0.1947 0.194 Uiso 1 1 calc R . .
C31 C 0.5636(4) 0.1445(7) 0.2704(3) 0.0589(16) Uani 1 1 d . . .
C32 C 0.5520(6) 0.0049(15) 0.3070(5) 0.135(5) Uani 1 1 d . . .
C33 C 0.5116(7) -0.1441(12) 0.4136(5) 0.126(3) Uani 1 1 d D . .
H33A H 0.4632 -0.1488 0.4315 0.151 Uiso 1 1 calc R . .
H33B H 0.5120 -0.2140 0.3795 0.151 Uiso 1 1 calc R . .
C34 C 0.5771(8) -0.1576(15) 0.4623(8) 0.195(5) Uani 1 1 d D . .
H34A H 0.5762 -0.2492 0.4824 0.292 Uiso 1 1 calc R . .
H34B H 0.5752 -0.0846 0.4942 0.292 Uiso 1 1 calc R . .
H34C H 0.6235 -0.1479 0.4427 0.292 Uiso 1 1 calc R . .

loop_
_atom_site_aniso_label
_atom_site_aniso_U_11
_atom_site_aniso_U_22
_atom_site_aniso_U_33
_atom_site_aniso_U_23
_atom_site_aniso_U_13
_atom_site_aniso_U_12
S1 0.0780(12) 0.0455(9) 0.0769(12) -0.0038(8) 0.0084(9) -0.0116(9)
S2 0.0603(11) 0.0793(12) 0.0672(11) 0.0103(9) -0.0018(9) -0.0184(10)
S3 0.0756(13) 0.0564(11) 0.0909(14) -0.0017(9) 0.0367(11) 0.0008(9)
S4 0.268(5) 0.142(3) 0.0776(17) 0.0160(16) 0.011(2) -0.075(3)
O1 0.068(3) 0.069(3) 0.073(3) 0.022(2) 0.023(3) 0.005(2)
O2 0.070(3) 0.086(3) 0.060(3) 0.026(2) 0.003(2) -0.016(3)
O3 0.091(4) 0.099(4) 0.067(3) 0.009(3) -0.019(3) -0.038(4)
O4 0.079(5) 0.060(4) 0.451(19) 0.061(7) -0.017(7) 0.004(4)
C1 0.173(11) 0.109(8) 0.084(6) 0.002(5) -0.041(7) 0.004(8)
C2 0.109(7) 0.065(5) 0.087(5) -0.023(4) -0.004(5) -0.016(5)
C3 0.145(9) 0.205(12) 0.224(13) 0.084(10) -0.012(9) -0.024(9)
C4 0.161(8) 0.125(6) 0.091(5) 0.036(4) 0.016(5) -0.003(6)
C5 0.143(11) 0.133(11) 0.186(14) 0.046(10) -0.004(10) 0.026(9)
C6 0.088(7) 0.099(7) 0.149(10) 0.001(7) 0.040(7) 0.029(6)
C7 0.055(4) 0.043(3) 0.049(3) -0.002(2) 0.013(3) -0.002(3)
C8 0.038(3) 0.042(3) 0.047(3) 0.001(2) 0.000(2) -0.002(3)
C9 0.049(3) 0.042(3) 0.044(3) 0.003(2) 0.004(3) -0.005(3)
C10 0.048(3) 0.043(3) 0.050(3) -0.002(2) -0.002(3) -0.002(3)
C11 0.054(4) 0.049(3) 0.045(3) -0.005(3) -0.003(3) 0.011(3)
C12 0.049(3) 0.047(3) 0.042(3) 0.005(3) 0.002(3) -0.001(3)
C13 0.047(3) 0.066(4) 0.043(3) 0.001(3) 0.010(3) 0.002(3)
C14 0.053(4) 0.056(3) 0.050(3) -0.006(3) 0.005(3) 0.000(3)
C15 0.055(4) 0.047(3) 0.046(3) 0.002(3) 0.001(3) 0.004(3)
C16 0.060(4) 0.048(3) 0.049(3) -0.001(3) 0.001(3) 0.005(3)
C17 0.043(3) 0.042(3) 0.052(3) 0.003(2) 0.006(3) -0.002(3)
C18 0.063(4) 0.052(4) 0.077(4) 0.015(3) -0.003(4) -0.012(3)
C19 0.076(5) 0.067(4) 0.078(5) 0.013(4) -0.010(4) -0.029(4)
C20 0.067(4) 0.065(4) 0.070(4) 0.000(3) -0.014(4) -0.016(4)
C21 0.062(4) 0.063(4) 0.059(4) 0.012(3) -0.007(3) -0.003(4)
C22 0.054(4) 0.046(3) 0.060(4) 0.004(3) 0.002(3) -0.005(3)
C23 0.102(7) 0.095(6) 0.105(7) 0.017(5) -0.041(6) -0.030(6)
C24 0.051(4) 0.067(4) 0.054(4) -0.016(3) 0.004(3) 0.017(3)
C25 0.065(4) 0.082(5) 0.060(4) -0.021(4) -0.005(3) 0.015(4)
C26 0.083(6) 0.097(6) 0.072(5) -0.036(5) -0.005(4) 0.011(5)
C27 0.091(6) 0.113(7) 0.063(5) -0.017(5) 0.004(5) 0.052(6)
C28 0.089(6) 0.097(6) 0.051(4) 0.000(4) 0.003(4) 0.033(5)
C29 0.069(4) 0.079(5) 0.045(3) -0.002(3) 0.003(3) 0.023(4)
C30 0.105(7) 0.205(12) 0.068(5) -0.043(7) -0.027(5) 0.057(8)
C31 0.050(4) 0.071(4) 0.053(4) -0.001(3) -0.003(3) -0.007(4)
C32 0.093(7) 0.209(12) 0.087(6) 0.108(8) -0.052(5) -0.070(8)
C33 0.161(8) 0.125(6) 0.091(5) 0.036(4) 0.016(5) -0.003(6)
C34 0.145(9) 0.205(12) 0.224(13) 0.084(10) -0.012(9) -0.024(9)

loop_
_atom_type_symbol
_atom_type_description
_atom_type_scat_dispersion_real
_atom_type_scat_dispersion_imag
_atom_type_scat_source
C C 0.0033 0.0016 'International Tables Vol C Tables 4.2.6.8 and 6.1.1.4'
H H 0.0000 0.0000 'International Tables Vol C Tables 4.2.6.8 and 6.1.1.4'
O O 0.0106 0.0060 'International Tables Vol C Tables 4.2.6.8 and 6.1.1.4'
S S 0.1246 0.1234 'International Tables Vol C Tables 4.2.6.8 and 6.1.1.4'

loop_
_geom_angle_atom_site_label_1
_geom_angle_atom_site_label_2
_geom_angle_atom_site_label_3
_geom_angle
_geom_angle_site_symmetry_1
_geom_angle_site_symmetry_3
_geom_angle_publ_flag
C7 S1 C2 99.4(3) . . ?
C14 S2 C4 107.1(5) . . ?
C7 S3 C6 101.9(4) . . ?
C32 S4 C33 100.2(6) . . ?
C2 C1 H1A 109.5 . . ?
C2 C1 H1B 109.5 . . ?
H1A C1 H1B 109.5 . . ?
C2 C1 H1C 109.5 . . ?
H1A C1 H1C 109.5 . . ?
H1B C1 H1C 109.5 . . ?
C1 C2 S1 112.6(6) . . ?
C1 C2 H2A 109.1 . . ?
S1 C2 H2A 109.1 . . ?
C1 C2 H2B 109.1 . . ?
S1 C2 H2B 109.1 . . ?
H2A C2 H2B 107.8 . . ?
C4 C3 H3A 109.5 . . ?
C4 C3 H3B 109.5 . . ?
H3A C3 H3B 109.5 . . ?
C4 C3 H3C 109.5 . . ?
H3A C3 H3C 109.5 . . ?
H3B C3 H3C 109.5 . . ?
C3 C4 S2 103.8(9) . . ?
C3 C4 H4A 111.0 . . ?
S2 C4 H4A 111.0 . . ?
C3 C4 H4B 111.0 . . ?
S2 C4 H4B 111.0 . . ?
H4A C4 H4B 109.0 . . ?
C6 C5 H5A 109.5 . . ?
C6 C5 H5B 109.5 . . ?
H5A C5 H5B 109.5 . . ?
C6 C5 H5C 109.5 . . ?
H5A C5 H5C 109.5 . . ?
H5B C5 H5C 109.5 . . ?
C5 C6 S3 114.6(8) . . ?
C5 C6 H6A 108.6 . . ?
S3 C6 H6A 108.6 . . ?
C5 C6 H6B 108.6 . . ?
S3 C6 H6B 108.6 . . ?
H6A C6 H6B 107.6 . . ?
C8 C7 S1 122.6(5) . . ?
C8 C7 S3 120.0(4) . . ?
S1 C7 S3 117.3(3) . . ?
C7 C8 C12 120.3(5) . . ?
C7 C8 C9 121.4(5) . . ?
C12 C8 C9 118.3(5) . . ?
C8 C9 C17 116.2(4) . . ?
C8 C9 C10 110.3(5) . . ?
C17 C9 C10 111.2(4) . . ?
C8 C9 H9A 106.2 . . ?
C17 C9 H9A 106.2 . . ?
C10 C9 H9A 106.2 . . ?
C11 C10 C16 109.9(5) . . ?
C11 C10 C9 115.7(5) . . ?
C16 C10 C9 107.8(5) . . ?
C11 C10 H10A 107.7 . . ?
C16 C10 H10A 107.7 . . ?
C9 C10 H10A 107.7 . . ?
C10 C11 C24 114.4(5) . . ?
C10 C11 C13 106.8(4) . . ?
C24 C11 C13 113.9(5) . . ?
C10 C11 H11A 107.1 . . ?
C24 C11 H11A 107.1 . . ?
C13 C11 H11A 107.1 . . ?
O1 C12 C8 121.4(5) . . ?
O1 C12 C13 121.2(6) . . ?
C8 C12 C13 117.3(5) . . ?
C14 C13 C12 108.5(5) . . ?
C14 C13 C11 110.1(5) . . ?
C12 C13 C11 110.4(5) . . ?
C14 C13 H13A 109.2 . . ?
C12 C13 H13A 109.2 . . ?
C11 C13 H13A 109.2 . . ?
C15 C14 C13 120.8(5) . . ?
C15 C14 S2 120.7(5) . . ?
C13 C14 S2 118.5(5) . . ?
C14 C15 C31 122.1(6) . . ?
C14 C15 C16 120.7(5) . . ?
C31 C15 C16 117.1(5) . . ?
O2 C16 C15 121.6(5) . . ?
O2 C16 C10 119.9(6) . . ?
C15 C16 C10 118.4(5) . . ?
C22 C17 C18 117.3(6) . . ?
C22 C17 C9 123.8(5) . . ?
C18 C17 C9 118.9(5) . . ?
C17 C18 C19 121.9(6) . . ?
C17 C18 H18A 119.0 . . ?
C19 C18 H18A 119.0 . . ?
C20 C19 C18 120.6(7) . . ?
C20 C19 H19A 119.7 . . ?
C18 C19 H19A 119.7 . . ?
C21 C20 C19 118.0(6) . . ?
C21 C20 C23 120.6(7) . . ?
C19 C20 C23 121.3(7) . . ?
C20 C21 C22 120.9(6) . . ?
C20 C21 H21A 119.6 . . ?
C22 C21 H21A 119.6 . . ?
C17 C22 C21 121.2(6) . . ?
C17 C22 H22A 119.4 . . ?
C21 C22 H22A 119.4 . . ?
C20 C23 H23A 109.5 . . ?
C20 C23 H23B 109.5 . . ?
H23A C23 H23B 109.5 . . ?
C20 C23 H23C 109.5 . . ?
H23A C23 H23C 109.5 . . ?
H23B C23 H23C 109.5 . . ?
C25 C24 C29 117.6(6) . . ?
C25 C24 C11 119.4(6) . . ?
C29 C24 C11 123.0(6) . . ?
C24 C25 C26 120.0(8) . . ?
C24 C25 H25A 120.0 . . ?
C26 C25 H25A 120.0 . . ?
C27 C26 C25 121.6(9) . . ?
C27 C26 H26A 119.2 . . ?
C25 C26 H26A 119.2 . . ?
C26 C27 C28 118.2(7) . . ?
C26 C27 C30 120.6(11) . . ?
C28 C27 C30 121.3(10) . . ?
C29 C28 C27 120.4(8) . . ?
C29 C28 H28A 119.8 . . ?
C27 C28 H28A 119.8 . . ?
C28 C29 C24 122.0(8) . . ?
C28 C29 H29A 119.0 . . ?
C24 C29 H29A 119.0 . . ?
C27 C30 H30A 109.5 . . ?
C27 C30 H30B 109.5 . . ?
H30A C30 H30B 109.5 . . ?
C27 C30 H30C 109.5 . . ?
H30A C30 H30C 109.5 . . ?
H30B C30 H30C 109.5 . . ?
O3 C31 C15 125.1(6) . . ?
O3 C31 C32 117.7(6) . . ?
C15 C31 C32 116.3(6) . . ?
O4 C32 C31 138.1(15) . . ?
O4 C32 S4 109.1(9) . . ?
C31 C32 S4 110.8(10) . . ?
C34 C33 S4 96.9(7) . . ?
C34 C33 H33A 112.3 . . ?
S4 C33 H33A 112.4 . . ?
C34 C33 H33B 112.4 . . ?
S4 C33 H33B 112.4 . . ?
H33A C33 H33B 109.9 . . ?
C33 C34 H34A 109.5 . . ?
C33 C34 H34B 109.5 . . ?
H34A C34 H34B 109.5 . . ?
C33 C34 H34C 109.4 . . ?
H34A C34 H34C 109.5 . . ?
H34B C34 H34C 109.5 . . ?

loop_
_geom_bond_atom_site_label_1
_geom_bond_atom_site_label_2
_geom_bond_distance
_geom_bond_site_symmetry_2
_geom_bond_publ_flag
S1 C7 1.773(6) . ?
S1 C2 1.825(8) . ?
S2 C14 1.730(6) . ?
S2 C4 1.812(10) . ?
S3 C7 1.776(6) . ?
S3 C6 1.803(10) . ?
S4 C32 1.758(13) . ?
S4 C33 1.884(11) . ?
O1 C12 1.205(7) . ?
O2 C16 1.213(7) . ?
O3 C31 1.187(8) . ?
O4 C32 1.107(16) . ?
C1 C2 1.504(12) . ?
C1 H1A 0.9600 . ?
C1 H1B 0.9600 . ?
C1 H1C 0.9600 . ?
C2 H2A 0.9700 . ?
C2 H2B 0.9700 . ?
C3 C4 1.543(18) . ?
C3 H3A 0.9600 . ?
C3 H3B 0.9600 . ?
C3 H3C 0.9600 . ?
C4 H4A 0.9700 . ?
C4 H4B 0.9700 . ?
C5 C6 1.427(16) . ?
C5 H5A 0.9600 . ?
C5 H5B 0.9600 . ?
C5 H5C 0.9600 . ?
C6 H6A 0.9700 . ?
C6 H6B 0.9700 . ?
C7 C8 1.341(8) . ?
C8 C12 1.491(8) . ?
C8 C9 1.542(8) . ?
C9 C17 1.515(8) . ?
C9 C10 1.561(8) . ?
C9 H9A 0.9800 . ?
C10 C11 1.521(9) . ?
C10 C16 1.525(8) . ?
C10 H10A 0.9800 . ?
C11 C24 1.529(8) . ?
C11 C13 1.546(9) . ?
C11 H11A 0.9800 . ?
C12 C13 1.523(8) . ?
C13 C14 1.519(8) . ?
C13 H13A 0.9800 . ?
C14 C15 1.357(8) . ?
C15 C31 1.472(8) . ?
C15 C16 1.472(9) . ?
C17 C22 1.387(8) . ?
C17 C18 1.371(8) . ?
C18 C19 1.377(10) . ?
C18 H18A 0.9300 . ?
C19 C20 1.389(10) . ?
C19 H19A 0.9300 . ?
C20 C21 1.375(9) . ?
C20 C23 1.522(10) . ?
C21 C22 1.384(9) . ?
C21 H21A 0.9300 . ?
C22 H22A 0.9300 . ?
C23 H23A 0.9600 . ?
C23 H23B 0.9600 . ?
C23 H23C 0.9600 . ?
C24 C25 1.376(10) . ?
C24 C29 1.400(10) . ?
C25 C26 1.418(10) . ?
C25 H25A 0.9300 . ?
C26 C27 1.365(13) . ?
C26 H26A 0.9300 . ?
C27 C28 1.394(13) . ?
C27 C30 1.508(11) . ?
C28 C29 1.371(9) . ?
C28 H28A 0.9300 . ?
C29 H29A 0.9300 . ?
C30 H30A 0.9600 . ?
C30 H30B 0.9600 . ?
C30 H30C 0.9600 . ?
C31 C32 1.545(12) . ?
C33 C34 1.440(9) . ?
C33 H33A 0.9700 . ?
C33 H33B 0.9700 . ?
C34 H34A 0.9600 . ?
C34 H34B 0.9600 . ?
C34 H34C 0.9600 . ?
